data_7231267
loop_
_publ_author_name
'Lu, Sheng-Quan'
'Fang, Kang'
'Liu, Yong-Yao'
'Li, Ming-Xing'
'Liu, Sui-Jun'
'He, Xiang'

_publ_section_title
;
 Multivariant synthesis, crystal structures and properties of four nickel
 coordination polymers based on flexible ligands
;
_journal_issue 34
_journal_name_full CrystEngComm
_journal_page_first 5045
_journal_paper_doi 10.1039/C8CE00837J
_journal_volume 20
_journal_year 2018
_chemical_formula_sum 'C34 H27 N3 Ni1.5 O11'
_chemical_formula_weight 741.65
_space_group_crystal_system triclinic
_space_group_IT_number 2
_space_group_name_Hall '-P 1'
_space_group_name_H-M_alt 'P -1'
_symmetry_space_group_name_Hall '-P 1'
_symmetry_space_group_name_H-M 'P -1'
_atom_sites_solution_hydrogens geom
_audit_creation_method SHELXL-2014/7
_audit_update_record
;
2018-01-21 deposited with the CCDC.
2018-07-30 downloaded from the CCDC.
;
_cell_angle_alpha 72.941(5)
_cell_angle_beta 83.845(6)
_cell_angle_gamma 81.978(6)
_cell_formula_units_Z 2
_cell_length_a 10.173(6)
_cell_length_b 13.321(7)
_cell_length_c 13.327(7)
_cell_measurement_reflns_used 2621
_cell_measurement_temperature 293(2)
_cell_measurement_theta_max 27.589
_cell_measurement_theta_min 2.441
_cell_volume 1705.5(16)
_computing_cell_refinement 'Bruker SMART'
_computing_data_collection 'Bruker SMART'
_computing_data_reduction 'Bruker SAINT'
_computing_molecular_graphics 'Bruker SHELXTL'
_computing_publication_material 'Bruker SHELXTL'
_computing_structure_refinement 'SHELXL-2014 (Sheldrick, 2014)'
_computing_structure_solution 'Bruker SHELXTL'
_diffrn_ambient_temperature 293(2)
_diffrn_measured_fraction_theta_full 0.979
_diffrn_measured_fraction_theta_max 0.951
_diffrn_measurement_device_type 'CCD area detector'
_diffrn_measurement_method 'phi and omega scans'
_diffrn_radiation_type MoK\a
_diffrn_radiation_wavelength 0.71073
_diffrn_reflns_av_R_equivalents 0.0257
_diffrn_reflns_av_unetI/netI 0.0621
_diffrn_reflns_Laue_measured_fraction_full 0.979
_diffrn_reflns_Laue_measured_fraction_max 0.951
_diffrn_reflns_limit_h_max 12
_diffrn_reflns_limit_h_min -13
_diffrn_reflns_limit_k_max 8
_diffrn_reflns_limit_k_min -17
_diffrn_reflns_limit_l_max 16
_diffrn_reflns_limit_l_min -17
_diffrn_reflns_number 10532
_diffrn_reflns_point_group_measured_fraction_full 0.979
_diffrn_reflns_point_group_measured_fraction_max 0.951
_diffrn_reflns_theta_full 25.242
_diffrn_reflns_theta_max 27.589
_diffrn_reflns_theta_min 1.923
_diffrn_source 'sealed tube'
_exptl_absorpt_coefficient_mu 0.901
_exptl_absorpt_correction_T_max 0.835
_exptl_absorpt_correction_T_min 0.798
_exptl_absorpt_correction_type multi-scan
_exptl_crystal_colour GREEN
_exptl_crystal_density_diffrn 1.444
_exptl_crystal_description BLOCK
_exptl_crystal_F_000 764
_exptl_crystal_preparation 'Magnetic properties'
_exptl_crystal_recrystallization_method 'hydrothermal synthesis'
_exptl_crystal_size_max 0.25
_exptl_crystal_size_mid 0.22
_exptl_crystal_size_min 0.20
_refine_diff_density_max 0.620
_refine_diff_density_min -0.529
_refine_diff_density_rms 0.086
_refine_ls_extinction_method none
_refine_ls_goodness_of_fit_ref 1.055
_refine_ls_hydrogen_treatment constr
_refine_ls_matrix_type full
_refine_ls_number_parameters 448
_refine_ls_number_reflns 7519
_refine_ls_number_restraints 0
_refine_ls_restrained_S_all 1.055
_refine_ls_R_factor_all 0.0702
_refine_ls_R_factor_gt 0.0480
_refine_ls_shift/su_max 0.000
_refine_ls_shift/su_mean 0.000
_refine_ls_structure_factor_coef Fsqd
_refine_ls_weighting_details 'w=1/[\s^2^(Fo^2^)+(0.0703P)^2^] where P=(Fo^2^+2Fc^2^)/3'
_refine_ls_weighting_scheme calc
_refine_ls_wR_factor_gt 0.1261
_refine_ls_wR_factor_ref 0.1432
_reflns_Friedel_coverage 0.000
_reflns_number_gt 5410
_reflns_number_total 7519
_reflns_threshold_expression 'I > 2\s(I)'
_cod_data_source_file c8ce00837j2.cif
_cod_data_source_block 22
_cod_depositor_comments
;
The following automatic conversions were performed:

'_exptl_absorpt_correction_type' value 'MULTI-SCAN' changed to
'multi-scan' according to
/home/data/users/saulius/crontab/automatic-downloads/rss-feeds/RSC/lib/dictionaries/cif_core.dic
dictionary named 'cif_core.dic' version 2.4.2 from 2011-04-26.

Automatic conversion script
Id: cif_fix_values 4973 2017-02-22 13:04:09Z antanas 

 Adding full bibliography for 7231265--7231268.cif.
;
_cod_original_formula_sum 'C34 H27 N3 Ni1.50 O11'
_cod_database_code 7231267
_shelx_shelxl_version_number 2014/7
_shelx_space_group_comment
;
The symmetry employed for this shelxl refinement is uniquely defined
by the following loop, which should always be used as a source of
symmetry information in preference to the above space-group names.
They are only intended as comments.
;

loop_
_space_group_symop_operation_xyz
'x, y, z'
'-x, -y, -z'

loop_
_atom_site_label
_atom_site_type_symbol
_atom_site_fract_x
_atom_site_fract_y
_atom_site_fract_z
_atom_site_U_iso_or_equiv
_atom_site_adp_type
_atom_site_occupancy
_atom_site_site_symmetry_order
_atom_site_calc_flag
_atom_site_refinement_flags_posn
_atom_site_refinement_flags_adp
_atom_site_refinement_flags_occupancy
C1 C -0.0221(4) 0.3621(3) 0.4688(3) 0.0426(9) Uani 1 1 d . . .
H1 H -0.0454 0.4243 0.4169 0.051 Uiso 1 1 calc R U .
C2 C 0.0558(4) 0.1862(3) 0.5154(3) 0.0427(9) Uani 1 1 d . . .
H2 H 0.0867 0.1245 0.4970 0.051 Uiso 1 1 calc R U .
C3 C 0.0411(4) 0.1828(4) 0.6219(3) 0.0521(11) Uani 1 1 d . . .
H3 H 0.0626 0.1195 0.6729 0.063 Uiso 1 1 calc R U .
C4 C -0.0046(4) 0.2720(4) 0.6514(3) 0.0503(11) Uani 1 1 d . . .
C5 C -0.0393(4) 0.3632(4) 0.5723(3) 0.0514(11) Uani 1 1 d . . .
H5 H -0.0742 0.4250 0.5892 0.062 Uiso 1 1 calc R U .
C6 C -0.0125(5) 0.2709(5) 0.7653(3) 0.0729(15) Uani 1 1 d . . .
H6A H -0.0915 0.3157 0.7800 0.087 Uiso 1 1 calc R U .
H6B H -0.0208 0.1995 0.8095 0.087 Uiso 1 1 calc R U .
C7 C -0.0038(4) 0.3642(3) 1.0516(3) 0.0385(8) Uani 1 1 d . . .
H7 H -0.0685 0.4093 1.0767 0.046 Uiso 1 1 calc R U .
C8 C 0.0051(4) 0.3718(3) 0.9462(3) 0.0461(10) Uani 1 1 d . . .
H8 H -0.0521 0.4215 0.9017 0.055 Uiso 1 1 calc R U .
C9 C 0.0990(4) 0.3057(3) 0.9062(3) 0.0415(9) Uani 1 1 d . . .
C10 C 0.1823(4) 0.2344(3) 0.9763(3) 0.0420(9) Uani 1 1 d . . .
H10 H 0.2471 0.1884 0.9527 0.050 Uiso 1 1 calc R U .
C11 C 0.1691(3) 0.2314(3) 1.0817(3) 0.0365(8) Uani 1 1 d . . .
H11 H 0.2270 0.1836 1.1272 0.044 Uiso 1 1 calc R U .
C12 C 0.1061(4) 0.3082(4) 0.7923(3) 0.0563(11) Uani 1 1 d . . .
H12A H 0.1138 0.3800 0.7488 0.068 Uiso 1 1 calc R U .
H12B H 0.1852 0.2640 0.7767 0.068 Uiso 1 1 calc R U .
C13 C 0.2663(3) 0.3630(2) 0.2565(2) 0.0261(7) Uani 1 1 d . . .
C14 C 0.3976(3) 0.4049(2) 0.2323(2) 0.0271(7) Uani 1 1 d . . .
C15 C 0.4062(3) 0.5107(3) 0.1763(3) 0.0324(7) Uani 1 1 d . . .
H15 H 0.3296 0.5557 0.1548 0.039 Uiso 1 1 calc R U .
C16 C 0.7633(3) 0.3067(2) 0.2740(2) 0.0251(7) Uani 1 1 d . . .
C17 C 0.6368(3) 0.3778(2) 0.2424(2) 0.0255(7) Uani 1 1 d . . .
C18 C 0.5138(3) 0.3385(2) 0.2635(2) 0.0267(7) Uani 1 1 d . . .
H18 H 0.5090 0.2674 0.2985 0.032 Uiso 1 1 calc R U .
C19 C 0.6442(3) 0.4825(2) 0.1870(3) 0.0301(7) Uani 1 1 d . . .
H19 H 0.7262 0.5089 0.1726 0.036 Uiso 1 1 calc R U .
C20 C 0.5303(3) 0.5483(2) 0.1529(3) 0.0323(7) Uani 1 1 d . . .
C22 C 0.4760(4) 0.6969(3) 0.0055(3) 0.0429(9) Uani 1 1 d . . .
H22A H 0.4377 0.6419 -0.0119 0.051 Uiso 1 1 calc R U .
H22B H 0.5371 0.7275 -0.0531 0.051 Uiso 1 1 calc R U .
C23 C 0.3664(3) 0.7813(3) 0.0193(3) 0.0330(8) Uani 1 1 d . . .
C24 C 0.3614(3) 0.8292(3) 0.0988(3) 0.0346(8) Uani 1 1 d . . .
H24 H 0.4258 0.8083 0.1476 0.042 Uiso 1 1 calc R U .
C25 C 0.2596(4) 0.9088(3) 0.1054(3) 0.0369(8) Uani 1 1 d . . .
C26 C 0.1670(4) 0.9408(3) 0.0307(3) 0.0457(10) Uani 1 1 d . . .
H26 H 0.0995 0.9946 0.0349 0.055 Uiso 1 1 calc R U .
C27 C 0.1722(4) 0.8948(3) -0.0500(3) 0.0553(11) Uani 1 1 d . . .
H27 H 0.1097 0.9174 -0.1004 0.066 Uiso 1 1 calc R U .
C28 C 0.2725(4) 0.8143(3) -0.0544(3) 0.0465(10) Uani 1 1 d . . .
H28 H 0.2767 0.7818 -0.1078 0.056 Uiso 1 1 calc R U .
C29 C 0.2452(4) 0.9602(3) 0.1945(3) 0.0427(9) Uani 1 1 d . . .
C58 C 0.6163(4) 0.1863(3) 0.5295(3) 0.0374(8) Uani 1 1 d . . .
H58 H 0.6969 0.1442 0.5268 0.045 Uiso 1 1 calc R U .
C59 C 0.6177(4) 0.2849(3) 0.5426(3) 0.0464(10) Uani 1 1 d . . .
H59 H 0.6980 0.3078 0.5487 0.056 Uiso 1 1 calc R U .
C60 C 0.5012(4) 0.3490(3) 0.5465(3) 0.0437(10) Uani 1 1 d . . .
C61 C 0.3844(4) 0.3101(3) 0.5386(3) 0.0464(10) Uani 1 1 d . . .
H61 H 0.3027 0.3505 0.5420 0.056 Uiso 1 1 calc R U .
C62 C 0.3911(4) 0.2110(3) 0.5256(3) 0.0389(8) Uani 1 1 d . . .
H62 H 0.3120 0.1861 0.5200 0.047 Uiso 1 1 calc R U .
C63 C 0.4997(5) 0.4603(3) 0.5541(3) 0.0592(12) Uani 1 1 d . . .
H63A H 0.5771 0.4643 0.5888 0.071 Uiso 1 1 calc R U .
H63B H 0.4209 0.4776 0.5963 0.071 Uiso 1 1 calc R U .
N1 N 0.0268(3) 0.2755(2) 0.4393(2) 0.0307(6) Uani 1 1 d . . .
N2 N 0.0765(3) 0.2946(2) 1.1208(2) 0.0296(6) Uani 1 1 d . . .
N5 N 0.5047(3) 0.14832(19) 0.5206(2) 0.0295(6) Uani 1 1 d . . .
Ni1 Ni 0.05457(4) 0.28338(3) 0.28109(3) 0.02339(12) Uani 1 1 d . . .
Ni2 Ni 0.5000 0.0000 0.5000 0.02640(15) Uani 1 2 d S . P
O1 O 0.2624(2) 0.26393(16) 0.28602(17) 0.0300(5) Uani 1 1 d . . .
O2 O 0.1596(2) 0.42492(17) 0.24552(18) 0.0318(5) Uani 1 1 d . . .
O3 O 0.8654(2) 0.35302(17) 0.26566(17) 0.0290(5) Uani 1 1 d . . .
O4 O 0.7608(2) 0.20881(18) 0.3035(2) 0.0382(6) Uani 1 1 d . . .
O5 O 0.0182(2) 0.12815(17) 0.32192(17) 0.0309(5) Uani 1 1 d . . .
O6 O 0.1316(3) 0.9973(2) 0.2170(2) 0.0618(8) Uani 1 1 d . . .
O7 O 0.3484(3) 0.9636(2) 0.2364(2) 0.0655(9) Uani 1 1 d . . .
O8 O 0.5483(2) 0.65084(18) 0.0969(2) 0.0469(7) Uani 1 1 d . . .
O17 O 0.6536(2) 0.02321(18) 0.37911(19) 0.0417(6) Uani 1 1 d . . .
O18 O 0.6415(3) -0.05945(18) 0.61270(19) 0.0423(6) Uani 1 1 d . . .
O21 O 0.3844(4) 0.0550(3) 0.7865(3) 0.0770(10) Uani 1 1 d . . .

loop_
_atom_site_aniso_label
_atom_site_aniso_U_11
_atom_site_aniso_U_22
_atom_site_aniso_U_33
_atom_site_aniso_U_23
_atom_site_aniso_U_13
_atom_site_aniso_U_12
C1 0.049(2) 0.044(2) 0.040(2) -0.0181(18) -0.0074(17) -0.0098(17)
C2 0.050(2) 0.049(2) 0.0292(18) -0.0095(17) -0.0064(16) -0.0075(18)
C3 0.068(3) 0.063(3) 0.0256(19) -0.0049(18) -0.0076(18) -0.021(2)
C4 0.046(2) 0.081(3) 0.035(2) -0.027(2) 0.0060(18) -0.028(2)
C5 0.055(3) 0.062(3) 0.051(2) -0.035(2) 0.002(2) -0.016(2)
C6 0.082(3) 0.122(4) 0.035(2) -0.040(3) 0.015(2) -0.053(3)
C7 0.045(2) 0.037(2) 0.0330(18) -0.0094(16) -0.0091(16) 0.0022(16)
C8 0.058(3) 0.047(2) 0.0296(19) -0.0039(17) -0.0121(18) -0.0028(19)
C9 0.051(2) 0.053(2) 0.0251(17) -0.0112(17) -0.0005(16) -0.0217(18)
C10 0.044(2) 0.049(2) 0.036(2) -0.0169(17) 0.0037(17) -0.0072(17)
C11 0.0359(19) 0.041(2) 0.0311(18) -0.0096(16) -0.0030(15) -0.0022(15)
C12 0.059(3) 0.086(3) 0.030(2) -0.021(2) -0.0002(19) -0.022(2)
C13 0.0192(15) 0.0297(17) 0.0279(16) -0.0059(13) -0.0031(12) -0.0017(12)
C14 0.0200(15) 0.0299(17) 0.0329(17) -0.0104(14) -0.0028(13) -0.0045(12)
C15 0.0219(16) 0.0304(18) 0.043(2) -0.0082(15) -0.0040(14) 0.0000(13)
C16 0.0187(15) 0.0319(17) 0.0262(16) -0.0096(13) -0.0027(12) -0.0042(12)
C17 0.0187(14) 0.0290(17) 0.0302(16) -0.0098(13) -0.0033(12) -0.0028(12)
C18 0.0214(15) 0.0279(17) 0.0303(16) -0.0058(13) -0.0035(13) -0.0055(12)
C19 0.0201(15) 0.0313(18) 0.0403(19) -0.0108(15) -0.0018(13) -0.0061(13)
C20 0.0287(17) 0.0236(17) 0.0426(19) -0.0058(15) -0.0040(15) -0.0028(13)
C22 0.047(2) 0.032(2) 0.041(2) -0.0038(16) 0.0055(17) 0.0021(16)
C23 0.0338(18) 0.0285(18) 0.0356(18) -0.0088(15) 0.0005(15) -0.0028(14)
C24 0.0342(19) 0.0343(19) 0.0355(19) -0.0102(15) -0.0048(15) -0.0022(14)
C25 0.0363(19) 0.039(2) 0.0385(19) -0.0161(16) -0.0001(16) -0.0044(15)
C26 0.035(2) 0.047(2) 0.059(3) -0.025(2) -0.0109(18) 0.0094(17)
C27 0.050(3) 0.065(3) 0.055(3) -0.027(2) -0.022(2) 0.013(2)
C28 0.049(2) 0.052(2) 0.045(2) -0.0251(19) -0.0102(18) 0.0011(19)
C29 0.053(2) 0.036(2) 0.042(2) -0.0155(17) -0.0013(19) -0.0074(18)
C58 0.039(2) 0.0303(19) 0.047(2) -0.0122(16) -0.0088(16) -0.0084(15)
C59 0.058(3) 0.032(2) 0.055(2) -0.0107(18) -0.015(2) -0.0198(18)
C60 0.078(3) 0.0202(17) 0.036(2) -0.0096(15) -0.0051(19) -0.0103(18)
C61 0.060(3) 0.0243(19) 0.053(2) -0.0132(17) 0.004(2) 0.0005(17)
C62 0.040(2) 0.0299(19) 0.047(2) -0.0092(16) -0.0052(17) -0.0039(15)
C63 0.106(4) 0.026(2) 0.050(2) -0.0150(18) -0.003(2) -0.017(2)
N1 0.0272(14) 0.0390(16) 0.0270(14) -0.0092(12) -0.0031(11) -0.0073(12)
N2 0.0295(14) 0.0330(15) 0.0266(14) -0.0073(12) -0.0039(11) -0.0057(12)
N5 0.0370(15) 0.0178(13) 0.0351(15) -0.0074(11) -0.0074(12) -0.0041(11)
Ni1 0.0182(2) 0.0278(2) 0.0240(2) -0.00570(17) -0.00380(15) -0.00365(15)
Ni2 0.0320(3) 0.0162(3) 0.0324(3) -0.0067(2) -0.0079(2) -0.0037(2)
O1 0.0216(11) 0.0267(12) 0.0389(13) -0.0028(10) -0.0064(9) -0.0037(9)
O2 0.0188(11) 0.0321(13) 0.0427(13) -0.0073(10) -0.0068(10) -0.0007(9)
O3 0.0176(10) 0.0313(12) 0.0378(13) -0.0082(10) -0.0040(9) -0.0040(9)
O4 0.0245(12) 0.0262(13) 0.0609(16) -0.0053(11) -0.0075(11) -0.0042(9)
O5 0.0321(12) 0.0269(12) 0.0345(12) -0.0085(10) -0.0039(10) -0.0050(9)
O6 0.061(2) 0.064(2) 0.071(2) -0.0417(17) 0.0132(16) -0.0050(15)
O7 0.073(2) 0.077(2) 0.063(2) -0.0435(17) -0.0193(17) -0.0020(17)
O8 0.0362(14) 0.0282(13) 0.0694(18) 0.0007(12) -0.0096(13) -0.0074(11)
O17 0.0448(15) 0.0341(14) 0.0477(15) -0.0125(12) 0.0054(12) -0.0146(11)
O18 0.0526(16) 0.0301(13) 0.0465(15) -0.0107(11) -0.0257(12) 0.0039(11)
O21 0.085(3) 0.090(3) 0.068(2) -0.0363(19) -0.0005(19) -0.022(2)

loop_
_atom_type_symbol
_atom_type_description
_atom_type_scat_dispersion_real
_atom_type_scat_dispersion_imag
_atom_type_scat_source
C C 0.0033 0.0016 'International Tables Vol C Tables 4.2.6.8 and 6.1.1.4'
H H 0.0000 0.0000 'International Tables Vol C Tables 4.2.6.8 and 6.1.1.4'
N N 0.0061 0.0033 'International Tables Vol C Tables 4.2.6.8 and 6.1.1.4'
Ni Ni 0.3393 1.1124 'International Tables Vol C Tables 4.2.6.8 and 6.1.1.4'
O O 0.0106 0.0060 'International Tables Vol C Tables 4.2.6.8 and 6.1.1.4'

loop_
_geom_angle_atom_site_label_1
_geom_angle_atom_site_label_2
_geom_angle_atom_site_label_3
_geom_angle
_geom_angle_site_symmetry_1
_geom_angle_site_symmetry_3
N1 C1 C5 123.0(4) . .
N1 C1 H1 118.5 . .
C5 C1 H1 118.5 . .
N1 C2 C3 122.0(4) . .
N1 C2 H2 119.0 . .
C3 C2 H2 119.0 . .
C4 C3 C2 120.4(4) . .
C4 C3 H3 119.8 . .
C2 C3 H3 119.8 . .
C3 C4 C5 117.3(4) . .
C3 C4 C6 120.8(4) . .
C5 C4 C6 121.9(4) . .
C1 C5 C4 119.8(4) . .
C1 C5 H5 120.1 . .
C4 C5 H5 120.1 . .
C12 C6 C4 112.3(3) . .
C12 C6 H6A 109.2 . .
C4 C6 H6A 109.2 . .
C12 C6 H6B 109.2 . .
C4 C6 H6B 109.2 . .
H6A C6 H6B 107.9 . .
N2 C7 C8 123.4(3) . .
N2 C7 H7 118.3 . .
C8 C7 H7 118.3 . .
C7 C8 C9 120.0(3) . .
C7 C8 H8 120.0 . .
C9 C8 H8 120.0 . .
C8 C9 C10 117.2(3) . .
C8 C9 C12 121.1(4) . .
C10 C9 C12 121.7(4) . .
C9 C10 C11 120.0(3) . .
C9 C10 H10 120.0 . .
C11 C10 H10 120.0 . .
N2 C11 C10 122.8(3) . .
N2 C11 H11 118.6 . .
C10 C11 H11 118.6 . .
C6 C12 C9 112.2(3) . .
C6 C12 H12A 109.2 . .
C9 C12 H12A 109.2 . .
C6 C12 H12B 109.2 . .
C9 C12 H12B 109.2 . .
H12A C12 H12B 107.9 . .
O2 C13 O1 120.1(3) . .
O2 C13 C14 120.7(3) . .
O1 C13 C14 119.2(3) . .
O2 C13 Ni1 62.46(17) . .
O1 C13 Ni1 57.79(16) . .
C14 C13 Ni1 173.6(2) . .
C18 C14 C15 119.4(3) . .
C18 C14 C13 120.3(3) . .
C15 C14 C13 120.3(3) . .
C20 C15 C14 119.5(3) . .
C20 C15 H15 120.2 . .
C14 C15 H15 120.2 . .
O4 C16 O3 125.3(3) . .
O4 C16 C17 119.2(3) . .
O3 C16 C17 115.5(3) . .
C19 C17 C18 119.7(3) . .
C19 C17 C16 119.2(3) . .
C18 C17 C16 121.1(3) . .
C17 C18 C14 120.5(3) . .
C17 C18 H18 119.8 . .
C14 C18 H18 119.8 . .
C17 C19 C20 120.3(3) . .
C17 C19 H19 119.8 . .
C20 C19 H19 119.8 . .
O8 C20 C19 116.0(3) . .
O8 C20 C15 123.4(3) . .
C19 C20 C15 120.6(3) . .
O8 C22 C23 113.0(3) . .
O8 C22 H22A 109.0 . .
C23 C22 H22A 109.0 . .
O8 C22 H22B 109.0 . .
C23 C22 H22B 109.0 . .
H22A C22 H22B 107.8 . .
C28 C23 C24 119.9(3) . .
C28 C23 C22 117.5(3) . .
C24 C23 C22 122.5(3) . .
C23 C24 C25 119.7(3) . .
C23 C24 H24 120.1 . .
C25 C24 H24 120.1 . .
C26 C25 C24 119.4(3) . .
C26 C25 C29 118.7(3) . .
C24 C25 C29 121.9(3) . .
C25 C26 C27 121.4(3) . .
C25 C26 H26 119.3 . .
C27 C26 H26 119.3 . .
C26 C27 C28 118.5(4) . .
C26 C27 H27 120.8 . .
C28 C27 H27 120.8 . .
C23 C28 C27 121.1(4) . .
C23 C28 H28 119.5 . .
C27 C28 H28 119.5 . .
O6 C29 O7 126.0(4) . .
O6 C29 C25 116.1(4) . .
O7 C29 C25 117.9(3) . .
N5 C58 C59 123.1(3) . .
N5 C58 H58 118.5 . .
C59 C58 H58 118.5 . .
C60 C59 C58 120.0(4) . .
C60 C59 H59 120.0 . .
C58 C59 H59 120.0 . .
C59 C60 C61 117.6(3) . .
C59 C60 C63 121.4(4) . .
C61 C60 C63 121.0(4) . .
C62 C61 C60 119.1(4) . .
C62 C61 H61 120.5 . .
C60 C61 H61 120.5 . .
N5 C62 C61 123.7(4) . .
N5 C62 H62 118.1 . .
C61 C62 H62 118.1 . .
C60 C63 C63 111.2(4) . 2_666
C60 C63 H63A 109.4 . .
C63 C63 H63A 109.4 2_666 .
C60 C63 H63B 109.4 . .
C63 C63 H63B 109.4 2_666 .
H63A C63 H63B 108.0 . .
C2 N1 C1 117.4(3) . .
C2 N1 Ni1 122.6(2) . .
C1 N1 Ni1 120.0(2) . .
C11 N2 C7 116.6(3) . .
C11 N2 Ni1 121.6(2) . 1_556
C7 N2 Ni1 121.7(2) . 1_556
C58 N5 C62 116.6(3) . .
C58 N5 Ni2 123.8(2) . .
C62 N5 Ni2 119.6(2) . .
O3 Ni1 O5 98.89(9) 1_455 .
O3 Ni1 N1 87.86(10) 1_455 .
O5 Ni1 N1 87.85(10) . .
O3 Ni1 N2 90.23(10) 1_455 1_554
O5 Ni1 N2 92.79(10) . 1_554
N1 Ni1 N2 178.06(10) . 1_554
O3 Ni1 O1 160.82(9) 1_455 .
O5 Ni1 O1 100.25(9) . .
N1 Ni1 O1 91.84(10) . .
N2 Ni1 O1 89.86(10) 1_554 .
O3 Ni1 O2 99.66(9) 1_455 .
O5 Ni1 O2 161.42(8) . .
N1 Ni1 O2 91.92(10) . .
N2 Ni1 O2 88.06(10) 1_554 .
O1 Ni1 O2 61.18(8) . .
O3 Ni1 C13 130.19(10) 1_455 .
O5 Ni1 C13 130.92(9) . .
N1 Ni1 C13 93.58(10) . .
N2 Ni1 C13 87.39(10) 1_554 .
O1 Ni1 C13 30.69(9) . .
O2 Ni1 C13 30.55(8) . .
N5 Ni2 N5 180.0 . 2_656
N5 Ni2 O18 92.18(10) . 2_656
N5 Ni2 O18 87.82(10) 2_656 2_656
N5 Ni2 O18 87.82(10) . .
N5 Ni2 O18 92.18(10) 2_656 .
O18 Ni2 O18 180.0 2_656 .
N5 Ni2 O17 87.45(10) . 2_656
N5 Ni2 O17 92.55(10) 2_656 2_656
O18 Ni2 O17 90.16(11) 2_656 2_656
O18 Ni2 O17 89.84(11) . 2_656
N5 Ni2 O17 92.55(10) . .
N5 Ni2 O17 87.45(10) 2_656 .
O18 Ni2 O17 89.84(11) 2_656 .
O18 Ni2 O17 90.16(11) . .
O17 Ni2 O17 180.0 2_656 .
C13 O1 Ni1 91.53(17) . .
C13 O2 Ni1 86.99(19) . .
C16 O3 Ni1 126.2(2) . 1_655
C20 O8 C22 117.3(3) . .

loop_
_geom_bond_atom_site_label_1
_geom_bond_atom_site_label_2
_geom_bond_distance
_geom_bond_site_symmetry_2
C1 N1 1.340(4) .
C1 C5 1.377(5) .
C1 H1 0.9300 .
C2 N1 1.338(4) .
C2 C3 1.399(5) .
C2 H2 0.9300 .
C3 C4 1.364(6) .
C3 H3 0.9300 .
C4 C5 1.386(6) .
C4 C6 1.508(5) .
C5 H5 0.9300 .
C6 C12 1.482(6) .
C6 H6A 0.9700 .
C6 H6B 0.9700 .
C7 N2 1.352(4) .
C7 C8 1.372(5) .
C7 H7 0.9300 .
C8 C9 1.379(5) .
C8 H8 0.9300 .
C9 C10 1.385(5) .
C9 C12 1.504(5) .
C10 C11 1.385(5) .
C10 H10 0.9300 .
C11 N2 1.341(4) .
C11 H11 0.9300 .
C12 H12A 0.9700 .
C12 H12B 0.9700 .
C13 O2 1.262(3) .
C13 O1 1.266(4) .
C13 C14 1.487(4) .
C13 Ni1 2.480(3) .
C14 C18 1.396(4) .
C14 C15 1.398(4) .
C15 C20 1.394(5) .
C15 H15 0.9300 .
C16 O4 1.249(4) .
C16 O3 1.259(4) .
C16 C17 1.508(4) .
C17 C19 1.382(4) .
C17 C18 1.393(4) .
C18 H18 0.9300 .
C19 C20 1.383(4) .
C19 H19 0.9300 .
C20 O8 1.378(4) .
C22 O8 1.425(4) .
C22 C23 1.505(4) .
C22 H22A 0.9700 .
C22 H22B 0.9700 .
C23 C28 1.379(5) .
C23 C24 1.381(5) .
C24 C25 1.391(5) .
C24 H24 0.9300 .
C25 C26 1.378(5) .
C25 C29 1.520(5) .
C26 C27 1.379(5) .
C26 H26 0.9300 .
C27 C28 1.384(5) .
C27 H27 0.9300 .
C28 H28 0.9300 .
C29 O6 1.234(5) .
C29 O7 1.253(5) .
C58 N5 1.336(4) .
C58 C59 1.376(5) .
C58 H58 0.9300 .
C59 C60 1.367(5) .
C59 H59 0.9300 .
C60 C61 1.386(6) .
C60 C63 1.513(5) .
C61 C62 1.372(5) .
C61 H61 0.9300 .
C62 N5 1.336(4) .
C62 H62 0.9300 .
C63 C63 1.518(8) 2_666
C63 H63A 0.9700 .
C63 H63B 0.9700 .
N1 Ni1 2.070(3) .
N2 Ni1 2.086(3) 1_556
N5 Ni2 2.081(3) .
Ni1 O3 2.021(2) 1_455
Ni1 O5 2.054(2) .
Ni1 N2 2.086(3) 1_554
Ni1 O1 2.099(2) .
Ni1 O2 2.202(2) .
Ni2 N5 2.081(3) 2_656
Ni2 O18 2.098(2) 2_656
Ni2 O18 2.098(2) .
Ni2 O17 2.106(2) 2_656
Ni2 O17 2.106(2) .
O3 Ni1 2.021(2) 1_655

loop_
_geom_torsion_atom_site_label_1
_geom_torsion_atom_site_label_2
_geom_torsion_atom_site_label_3
_geom_torsion_atom_site_label_4
_geom_torsion
_geom_torsion_site_symmetry_4
N1 C2 C3 C4 0.3(6) .
C2 C3 C4 C5 2.1(6) .
C2 C3 C4 C6 -176.0(4) .
N1 C1 C5 C4 0.4(6) .
C3 C4 C5 C1 -2.5(6) .
C6 C4 C5 C1 175.6(4) .
C3 C4 C6 C12 95.8(5) .
C5 C4 C6 C12 -82.3(6) .
N2 C7 C8 C9 0.5(6) .
C7 C8 C9 C10 -0.8(6) .
C7 C8 C9 C12 176.6(4) .
C8 C9 C10 C11 0.1(6) .
C12 C9 C10 C11 -177.3(4) .
C9 C10 C11 N2 1.0(6) .
C4 C6 C12 C9 -179.2(4) .
C8 C9 C12 C6 -66.8(6) .
C10 C9 C12 C6 110.5(5) .
O2 C13 C14 C18 167.6(3) .
O1 C13 C14 C18 -14.2(5) .
O2 C13 C14 C15 -13.7(5) .
O1 C13 C14 C15 164.6(3) .
C18 C14 C15 C20 -0.3(5) .
C13 C14 C15 C20 -179.1(3) .
O4 C16 C17 C19 -164.9(3) .
O3 C16 C17 C19 13.6(4) .
O4 C16 C17 C18 11.9(5) .
O3 C16 C17 C18 -169.6(3) .
C19 C17 C18 C14 -2.3(5) .
C16 C17 C18 C14 -179.0(3) .
C15 C14 C18 C17 2.3(5) .
C13 C14 C18 C17 -179.0(3) .
C18 C17 C19 C20 0.3(5) .
C16 C17 C19 C20 177.1(3) .
C17 C19 C20 O8 -179.0(3) .
C17 C19 C20 C15 1.7(5) .
C14 C15 C20 O8 179.1(3) .
C14 C15 C20 C19 -1.7(5) .
O8 C22 C23 C28 -166.0(3) .
O8 C22 C23 C24 17.4(5) .
C28 C23 C24 C25 1.6(5) .
C22 C23 C24 C25 178.1(3) .
C23 C24 C25 C26 -1.8(5) .
C23 C24 C25 C29 176.7(3) .
C24 C25 C26 C27 0.7(6) .
C29 C25 C26 C27 -177.9(4) .
C25 C26 C27 C28 0.6(7) .
C24 C23 C28 C27 -0.3(6) .
C22 C23 C28 C27 -177.0(4) .
C26 C27 C28 C23 -0.8(7) .
C26 C25 C29 O6 25.2(5) .
C24 C25 C29 O6 -153.3(4) .
C26 C25 C29 O7 -153.0(4) .
C24 C25 C29 O7 28.5(5) .
N5 C58 C59 C60 -0.3(6) .
C58 C59 C60 C61 1.0(6) .
C58 C59 C60 C63 -176.2(3) .
C59 C60 C61 C62 -1.1(6) .
C63 C60 C61 C62 176.2(3) .
C60 C61 C62 N5 0.4(6) .
C59 C60 C63 C63 93.3(6) 2_666
C61 C60 C63 C63 -83.8(6) 2_666
C3 C2 N1 C1 -2.4(5) .
C3 C2 N1 Ni1 177.6(3) .
C5 C1 N1 C2 2.0(5) .
C5 C1 N1 Ni1 -178.0(3) .
C10 C11 N2 C7 -1.2(5) .
C10 C11 N2 Ni1 177.4(3) 1_556
C8 C7 N2 C11 0.5(5) .
C8 C7 N2 Ni1 -178.1(3) 1_556
C59 C58 N5 C62 -0.4(5) .
C59 C58 N5 Ni2 179.6(3) .
C61 C62 N5 C58 0.3(5) .
C61 C62 N5 Ni2 -179.7(3) .
O2 C13 O1 Ni1 4.9(3) .
C14 C13 O1 Ni1 -173.4(3) .
O1 C13 O2 Ni1 -4.6(3) .
C14 C13 O2 Ni1 173.6(3) .
O4 C16 O3 Ni1 7.5(5) 1_655
C17 C16 O3 Ni1 -170.86(18) 1_655
C19 C20 O8 C22 137.0(3) .
C15 C20 O8 C22 -43.7(5) .
C23 C22 O8 C20 109.2(4) .
